data_7203376
loop_
_publ_author_name
'Fernando S. Delgado'
'Catalina Ruiz-P\'erez'
'Joaqu\'in Sanchiz'
'Francesc Lloret'
'Miguel Julve'

_publ_section_title
;
 Versatile supramolecular self-assembly. Part I. Network formation and
 magnetic behaviour of the alkaline salts of the
 bis(malonate)cuprate(<small>II</small>) anion
;
_journal_issue 7
_journal_name_full CrystEngComm
_journal_page_first 507
_journal_paper_doi 10.1039/b603374a
_journal_volume 8
_journal_year 2006
_chemical_formula_sum 'C6 H10 Cu Li2 O11'
_chemical_formula_weight 335.56
_chemical_name_systematic
;
?
;
_space_group_IT_number 2
_symmetry_cell_setting triclinic
_symmetry_Int_Tables_number 2
_symmetry_space_group_name_Hall '-P 1'
_symmetry_space_group_name_H-M 'P -1'
_atom_sites_solution_hydrogens difmap
_atom_sites_solution_primary direct
_atom_sites_solution_secondary difmap
_audit_creation_method SHELXL-97
_cell_angle_alpha 80.655(6)
_cell_angle_beta 75.043(4)
_cell_angle_gamma 70.363(4)
_cell_formula_units_Z 2
_cell_length_a 6.8515(3)
_cell_length_b 8.8520(6)
_cell_length_c 10.5293(7)
_cell_measurement_temperature 293(2)
_cell_volume 579.07(6)
_computing_cell_refinement 'Dirax/lsq (Duisenberg & Schreurs, 1989-2000)'
_computing_data_collection 'Collect (Nonius BV, 1997-2000)'
_computing_data_reduction 'EvalCCD (Duisenberg & Schreurs 1990-2000)'
_computing_molecular_graphics 'Ortep-3 for Windows (Farrugia, 1997)'
_computing_publication_material 'WinGX publication routines (Farrugia, 1999)'
_computing_structure_refinement 'SHELXL-97 (Sheldrick, 1997)'
_computing_structure_solution 'SHELXS-97 (Sheldrick, 1997)'
_diffrn_ambient_temperature 293(2)
_diffrn_detector 'CCD plate'
_diffrn_detector_area_resol_mean 9
_diffrn_measured_fraction_theta_full 0.974
_diffrn_measured_fraction_theta_max 0.974
_diffrn_measurement_device '95mm CCD camera on \k-goniostat'
_diffrn_measurement_device_type KappaCCD
_diffrn_measurement_method 'CCD rotation images, thick slices'
_diffrn_radiation_monochromator 'horizonally mounted graphite crystal'
_diffrn_radiation_probe x-ray
_diffrn_radiation_source 'fine-focus sealed tube'
_diffrn_radiation_type Mok\a
_diffrn_radiation_wavelength 0.71073
_diffrn_reflns_av_R_equivalents 0.0139
_diffrn_reflns_av_sigmaI/netI 0.0199
_diffrn_reflns_limit_h_max 8
_diffrn_reflns_limit_h_min -8
_diffrn_reflns_limit_k_max 9
_diffrn_reflns_limit_k_min -11
_diffrn_reflns_limit_l_max 12
_diffrn_reflns_limit_l_min -13
_diffrn_reflns_number 5358
_diffrn_reflns_theta_full 27.49
_diffrn_reflns_theta_max 27.49
_diffrn_reflns_theta_min 6.43
_diffrn_source 'Enraf Nonius FR590'
_exptl_absorpt_coefficient_mu 1.940
_exptl_absorpt_correction_type multi-scan
_exptl_absorpt_process_details '(SADABS, Sheldrick, Bruker, 2000)'
_exptl_crystal_colour blue
_exptl_crystal_density_diffrn 1.925
_exptl_crystal_density_method 'not measured'
_exptl_crystal_description prism
_exptl_crystal_F_000 338
_exptl_crystal_size_max 0.20
_exptl_crystal_size_mid 0.16
_exptl_crystal_size_min 0.11
_refine_diff_density_max 0.313
_refine_diff_density_min -0.289
_refine_diff_density_rms 0.050
_refine_ls_extinction_method none
_refine_ls_goodness_of_fit_ref 1.114
_refine_ls_hydrogen_treatment refall
_refine_ls_matrix_type full
_refine_ls_number_parameters 221
_refine_ls_number_reflns 2591
_refine_ls_number_restraints 0
_refine_ls_restrained_S_all 1.114
_refine_ls_R_factor_all 0.0234
_refine_ls_R_factor_gt 0.0199
_refine_ls_shift/su_max 0.000
_refine_ls_shift/su_mean 0.000
_refine_ls_structure_factor_coef Fsqd
_refine_ls_weighting_details 'calc w=1/[\s^2^(Fo^2^)+(0.0220P)^2^+0.2450P] where P=(Fo^2^+2Fc^2^)/3'
_refine_ls_weighting_scheme calc
_refine_ls_wR_factor_gt 0.0501
_refine_ls_wR_factor_ref 0.0517
_reflns_number_gt 2393
_reflns_number_total 2591
_reflns_threshold_expression >2sigma(I)
_cod_data_source_file b603374a.txt
_cod_data_source_block compound1
_cod_depositor_comments
;
The following automatic conversions were performed:
'_exptl_absorpt_correction_type' value 'Multi-scan' changed to
'multi-scan' according to
'/home/saulius/struct/CIF-dictionaries/cif_core.dic' dictionary named
'cif_core.dic' version 2.4.1 from 2010-06-29.

Automatic conversion script
Id: cif_fix_enum 1527 2010-12-29 10:47:43Z saulius 
;
_cod_database_code 7203376

loop_
_symmetry_equiv_pos_as_xyz
'x, y, z'
'-x, -y, -z'

loop_
_atom_site_label
_atom_site_type_symbol
_atom_site_fract_x
_atom_site_fract_y
_atom_site_fract_z
_atom_site_U_iso_or_equiv
_atom_site_adp_type
_atom_site_occupancy
_atom_site_symmetry_multiplicity
_atom_site_calc_flag
_atom_site_refinement_flags
_atom_site_disorder_assembly
_atom_site_disorder_group
Cu1 Cu 0.20931(3) 0.17940(2) 0.477458(16) 0.01831(7) Uani 1 1 d . . .
C1 C 0.2837(2) 0.21769(17) 0.72562(14) 0.0200(3) Uani 1 1 d . . .
C2 C 0.1899(3) 0.08294(18) 0.78235(15) 0.0216(3) Uani 1 1 d . . .
C3 C 0.2555(2) -0.05626(17) 0.69761(14) 0.0183(3) Uani 1 1 d . . .
O1 O 0.27566(19) 0.27556(13) 0.60746(10) 0.0229(2) Uani 1 1 d . . .
O2 O 0.26469(19) -0.03021(13) 0.57420(10) 0.0235(2) Uani 1 1 d . . .
O3 O 0.3605(2) 0.27152(14) 0.79650(11) 0.0295(3) Uani 1 1 d . . .
O4 O 0.2946(2) -0.19343(13) 0.75440(11) 0.0320(3) Uani 1 1 d . . .
C11 C 0.2527(2) 0.14563(18) 0.20377(14) 0.0187(3) Uani 1 1 d . . .
C12 C 0.1411(3) 0.32430(19) 0.18337(16) 0.0240(3) Uani 1 1 d . . .
C13 C 0.1733(2) 0.43519(18) 0.26552(14) 0.0188(3) Uani 1 1 d . . .
O11 O 0.25145(19) 0.07657(13) 0.31940(10) 0.0249(2) Uani 1 1 d . . .
O12 O 0.1739(2) 0.39162(13) 0.38749(10) 0.0259(2) Uani 1 1 d . . .
O13 O 0.33736(19) 0.07013(13) 0.10341(10) 0.0254(2) Uani 1 1 d . . .
O14 O 0.1884(2) 0.56755(14) 0.21579(11) 0.0310(3) Uani 1 1 d . . .
O1W O -0.1621(2) 0.25946(19) 0.56524(18) 0.0347(3) Uani 1 1 d . . .
O2W O 0.4152(2) 0.53939(17) 0.63269(12) 0.0250(2) Uani 1 1 d . . .
O3W O 0.6381(3) 0.2672(2) 0.99356(15) 0.0454(4) Uani 1 1 d . . .
Li1 Li 0.2942(5) 0.4979(4) 0.4962(3) 0.0311(6) Uani 1 1 d . . .
Li2 Li 0.4976(5) 0.1524(3) 0.9350(3) 0.0261(6) Uani 1 1 d . . .
H1 H 0.215(3) 0.045(2) 0.864(2) 0.026(5) Uiso 1 1 d . . .
H2 H 0.046(3) 0.129(2) 0.7916(19) 0.030(5) Uiso 1 1 d . . .
H11 H 0.177(3) 0.360(3) 0.096(2) 0.040(6) Uiso 1 1 d . . .
H12 H -0.009(4) 0.337(3) 0.208(2) 0.040(6) Uiso 1 1 d . . .
H1W1 H -0.209(5) 0.205(4) 0.561(3) 0.055(10) Uiso 1 1 d . . .
H2W1 H -0.183(5) 0.273(4) 0.637(3) 0.066(10) Uiso 1 1 d . . .
H1W2 H 0.413(4) 0.476(3) 0.686(2) 0.039(7) Uiso 1 1 d . . .
H2W2 H 0.381(3) 0.618(3) 0.667(2) 0.033(6) Uiso 1 1 d . . .
H1W3 H 0.688(4) 0.325(3) 0.949(3) 0.048(7) Uiso 1 1 d . . .
H2W3 H 0.673(4) 0.251(3) 1.060(3) 0.045(7) Uiso 1 1 d . . .

loop_
_atom_site_aniso_label
_atom_site_aniso_U_11
_atom_site_aniso_U_22
_atom_site_aniso_U_33
_atom_site_aniso_U_23
_atom_site_aniso_U_13
_atom_site_aniso_U_12
Cu1 0.03159(11) 0.01315(10) 0.01227(10) 0.00034(6) -0.00560(7) -0.00963(7)
C1 0.0301(8) 0.0125(7) 0.0178(7) -0.0006(5) -0.0078(6) -0.0055(6)
C2 0.0339(9) 0.0149(7) 0.0154(7) -0.0002(5) -0.0033(6) -0.0089(6)
C3 0.0231(7) 0.0149(7) 0.0184(7) -0.0003(5) -0.0050(5) -0.0079(5)
O1 0.0407(6) 0.0178(5) 0.0165(5) 0.0027(4) -0.0115(4) -0.0149(5)
O2 0.0402(6) 0.0151(5) 0.0164(5) -0.0002(4) -0.0073(4) -0.0099(5)
O3 0.0546(8) 0.0209(6) 0.0230(6) 0.0037(4) -0.0211(5) -0.0174(5)
O4 0.0624(8) 0.0135(5) 0.0217(6) 0.0027(4) -0.0147(5) -0.0116(5)
C11 0.0224(7) 0.0200(7) 0.0164(7) -0.0022(5) -0.0038(5) -0.0099(6)
C12 0.0318(9) 0.0215(8) 0.0185(8) -0.0011(6) -0.0095(6) -0.0053(6)
C13 0.0206(7) 0.0168(7) 0.0158(7) 0.0005(5) -0.0021(5) -0.0038(5)
O11 0.0438(7) 0.0179(5) 0.0138(5) -0.0010(4) -0.0057(4) -0.0113(5)
O12 0.0482(7) 0.0173(5) 0.0160(5) 0.0017(4) -0.0094(5) -0.0146(5)
O13 0.0381(6) 0.0224(6) 0.0142(5) -0.0046(4) -0.0019(4) -0.0088(5)
O14 0.0510(7) 0.0196(6) 0.0207(6) 0.0042(4) -0.0047(5) -0.0139(5)
O1W 0.0290(7) 0.0276(7) 0.0429(9) 0.0002(6) -0.0036(6) -0.0076(6)
O2W 0.0389(7) 0.0164(6) 0.0215(6) -0.0036(5) -0.0056(5) -0.0106(5)
O3W 0.0791(11) 0.0558(10) 0.0235(7) 0.0138(6) -0.0195(7) -0.0508(9)
Li1 0.0425(16) 0.0282(15) 0.0285(15) -0.0054(12) -0.0083(12) -0.0168(13)
Li2 0.0410(15) 0.0219(13) 0.0173(12) 0.0001(10) -0.0089(11) -0.0112(11)

loop_
_atom_type_symbol
_atom_type_description
_atom_type_scat_dispersion_real
_atom_type_scat_dispersion_imag
_atom_type_scat_source
C C 0.0030 0.0020 'International Tables Vol C Tables 4.2.6.8 and 6.1.1.4'
H H 0.0000 0.0000 'International Tables Vol C Tables 4.2.6.8 and 6.1.1.4'
Cu Cu 0.3200 1.2650 'International Tables Vol C Tables 4.2.6.8 and 6.1.1.4'
Li Li 0.0000 0.0000 'International Tables Vol C Tables 4.2.6.8 and 6.1.1.4'
O O 0.0110 0.0060 'International Tables Vol C Tables 4.2.6.8 and 6.1.1.4'

loop_
_geom_angle_atom_site_label_1
_geom_angle_atom_site_label_2
_geom_angle_atom_site_label_3
_geom_angle
_geom_angle_site_symmetry_1
_geom_angle_site_symmetry_3
_geom_angle_publ_flag
O2 Cu1 O1 93.14(5) . . ?
O12 Cu1 O11 94.32(5) . . ?
O11 Cu1 O1 158.85(5) . . ?
O12 Cu1 O2 174.69(5) . . ?
O12 Cu1 O1 82.33(4) . . ?
O2 Cu1 O11 88.91(5) . . ?
O1 Cu1 O1W 95.16(6) . . ?
O2 Cu1 O1W 95.03(5) . . ?
O11 Cu1 O1W 105.63(6) . . ?
O12 Cu1 O1W 88.16(5) . . ?
O3 C1 O1 122.24(13) . . ?
O3 C1 C2 119.18(13) . . ?
O1 C1 C2 118.55(13) . . ?
C1 C2 C3 116.06(13) . . ?
C1 C2 H1 111.0(12) . . ?
C3 C2 H1 109.5(13) . . ?
C1 C2 H2 105.5(13) . . ?
C3 C2 H2 106.7(13) . . ?
H1 C2 H2 107.6(17) . . ?
O4 C3 O2 122.55(14) . . ?
O4 C3 C2 117.06(13) . . ?
O2 C3 C2 120.38(13) . . ?
C1 O1 Cu1 126.01(9) . . ?
C1 O1 Li1 134.77(12) . . ?
Cu1 O1 Li1 98.97(9) . . ?
C3 O2 Cu1 125.26(10) . . ?
C1 O3 Li2 126.26(13) . . ?
O13 C11 O11 122.19(14) . . ?
O13 C11 C12 117.30(13) . . ?
O11 C11 C12 120.46(13) . . ?
C13 C12 C11 117.85(13) . . ?
C13 C12 H11 107.9(14) . . ?
C11 C12 H11 110.2(14) . . ?
C13 C12 H12 105.1(13) . . ?
C11 C12 H12 105.9(14) . . ?
H11 C12 H12 109.5(19) . . ?
O14 C13 O12 121.62(14) . . ?
O14 C13 C12 119.53(14) . . ?
O12 C13 C12 118.76(13) . . ?
C11 O11 Cu1 126.12(10) . . ?
C13 O12 Cu1 128.55(10) . . ?
C13 O12 Li1 122.18(13) . . ?
Cu1 O12 Li1 102.50(10) . . ?
C11 O13 Li2 136.57(13) . 2_656 ?
C11 O13 Li2 124.83(13) . 1_554 ?
Li2 O13 Li2 90.57(12) 2_656 1_554 ?
Li1 O1W Cu1 109.18(10) 2_566 . ?
Li1 O1W H1W1 120(3) 2_566 . ?
Cu1 O1W H1W1 114(3) . . ?
Li1 O1W H2W1 95(2) 2_566 . ?
Cu1 O1W H2W1 109(2) . . ?
H1W1 O1W H2W1 108(3) . . ?
Li1 O2W Li1 90.32(13) . 2_666 ?
Li1 O2W H1W2 107.8(19) . . ?
Li1 O2W H1W2 113.5(19) 2_666 . ?
Li1 O2W H2W2 127.1(16) . . ?
Li1 O2W H2W2 112.4(16) 2_666 . ?
H1W2 O2W H2W2 105(2) . . ?
Li2 O3W H1W3 123(2) . . ?
Li2 O3W H2W3 126.5(18) . . ?
H1W3 O3W H2W3 110(3) . . ?
O2W Li1 O1 88.55(13) . . ?
O12 Li1 O1W 99.87(14) . 2_566 ?
O1W Li1 O1 152.76(17) 2_566 . ?
O2W Li1 O12 163.04(18) . . ?
O12 Li1 O1 74.54(10) . . ?
O2W Li1 O1W 95.78(14) . 2_566 ?
O2W Li1 O1 109.58(15) 2_666 . ?
O2W Li1 O12 94.72(13) 2_666 . ?
O2W Li1 O1W 97.35(13) 2_666 2_566 ?
O2W Li1 O2W 89.68(13) . 2_666 ?
O3W Li2 O3 112.28(15) . . ?
O3 Li2 O13 112.84(14) . 2_656 ?
O3W Li2 O13 115.80(16) . 2_656 ?
O3 Li2 O13 121.92(16) . 1_556 ?
O3W Li2 O13 102.79(13) . 1_556 ?
O13 Li2 O13 89.43(12) 2_656 1_556 ?

loop_
_geom_bond_atom_site_label_1
_geom_bond_atom_site_label_2
_geom_bond_distance
_geom_bond_site_symmetry_2
_geom_bond_publ_flag
Cu1 O1 1.9402(10) . ?
Cu1 O2 1.9331(11) . ?
Cu1 O11 1.9362(11) . ?
Cu1 O12 1.9286(11) . ?
Cu1 O1W 2.3705(14) . ?
C1 O1 1.2739(18) . ?
C1 O3 1.2442(18) . ?
C1 C2 1.509(2) . ?
C2 H1 0.90(2) . ?
C2 H2 0.92(2) . ?
C2 C3 1.515(2) . ?
C3 O2 1.2712(18) . ?
C3 O4 1.2377(18) . ?
C11 O11 1.2699(18) . ?
C11 O13 1.2458(18) . ?
C11 C12 1.514(2) . ?
C12 H11 0.92(2) . ?
C12 H12 0.97(2) . ?
C12 C13 1.510(2) . ?
C13 O12 1.2801(18) . ?
C13 O14 1.2295(19) . ?
O1W H1W1 0.67(3) . ?
O1W H2W1 0.76(3) . ?
O2W H1W2 0.73(3) . ?
O2W H2W2 0.77(3) . ?
O3W H1W3 0.74(3) . ?
O3W H2W3 0.78(3) . ?
Li1 O1 2.146(3) . ?
Li1 O12 2.057(3) . ?
Li1 O1W 2.096(3) 2_566 ?
Li1 O2W 1.969(3) . ?
Li1 O2W 2.055(3) 2_666 ?
Li2 O3 1.914(3) . ?
Li2 O3W 1.873(3) . ?
Li2 O13 1.962(3) 2_656 ?
Li2 O13 1.999(3) 1_556 ?
